data_4086136
loop_
_publ_author_name
'Bailey, Wilson D.'
'Luconi, Lapo'
'Rossin, Andrea'
'Yakhvarov, Dmitry'
'Flowers, Sarah E.'
'Kaminsky, Werner'
'Kemp, Richard A.'
'Giambastiani, Giuliano'
'Goldberg, Karen I.'

_publ_section_title
;
 Pyrazole-Based PCN Pincer Complexes of Palladium(II): Mono- and Dinuclear
 Hydroxide Complexes and Ligand Rollover C--H Activation
;
_journal_issue 16
_journal_name_full Organometallics
_journal_page_first 3998
_journal_paper_doi 10.1021/acs.organomet.5b00355
_journal_volume 34
_journal_year 2015
_chemical_formula_moiety 'C19 H28 Cl1 N2 P1 Pd1'
_chemical_formula_sum 'C19 H28 Cl N2 P Pd'
_chemical_formula_weight 457.25
_space_group_IT_number 14
_symmetry_cell_setting monoclinic
_symmetry_Int_Tables_number 14
_symmetry_space_group_name_Hall '-P 2yn'
_symmetry_space_group_name_H-M 'P 1 21/n 1'
_atom_sites_solution_hydrogens geom
_audit_creation_date 2015-01-28T17:19:42-00:00
_audit_creation_method 'WinGX routine CIF_UPDATE'
_cell_angle_alpha 90
_cell_angle_beta 100.02(2)
_cell_angle_gamma 90
_cell_formula_units_Z 4
_cell_length_a 12.302(2)
_cell_length_b 12.201(2)
_cell_length_c 13.250(2)
_cell_measurement_reflns_used 32675
_cell_measurement_temperature 120(2)
_cell_measurement_theta_max 30.8784
_cell_measurement_theta_min 4.2784
_cell_volume 1958.4(6)
_computing_cell_refinement
;
        CrysAlisPro, Oxford Diffraction Ltd.,
        Version 1.171.34.41 (release 13-09-2010 CrysAlis171 .NET)
        (compiled Sep 13 2010,14:28:38)
;
_computing_data_collection
;
        CrysAlisPro, Oxford Diffraction Ltd.,
        Version 1.171.34.41 (release 13-09-2010 CrysAlis171 .NET)
        (compiled Sep 13 2010,14:28:38)
;
_computing_data_reduction
;
        CrysAlisPro, Oxford Diffraction Ltd.,
        Version 1.171.34.41 (release 13-09-2010 CrysAlis171 .NET)
        (compiled Sep 13 2010,14:28:38)
;
_computing_structure_refinement 'SHELXL-2014/6 (Sheldrick, 2014)'
_diffrn_ambient_temperature 120(2)
_diffrn_detector_area_resol_mean 16.4547
_diffrn_measured_fraction_theta_full 0.995
_diffrn_measured_fraction_theta_max 0.928
_diffrn_measurement_device_type 'Xcalibur, Sapphire3'
_diffrn_measurement_method '\w scans'
_diffrn_orient_matrix_UB_11 -0.0492702
_diffrn_orient_matrix_UB_12 0.0195115
_diffrn_orient_matrix_UB_13 -0.0306107
_diffrn_orient_matrix_UB_21 0.0197784
_diffrn_orient_matrix_UB_22 -0.0166969
_diffrn_orient_matrix_UB_23 -0.0447873
_diffrn_orient_matrix_UB_31 -0.0247162
_diffrn_orient_matrix_UB_32 -0.0521766
_diffrn_orient_matrix_UB_33 0.0028673
_diffrn_radiation_monochromator graphite
_diffrn_radiation_type MoK\a
_diffrn_radiation_wavelength 0.71069
_diffrn_reflns_av_R_equivalents 0.0281
_diffrn_reflns_av_unetI/netI 0.0542
_diffrn_reflns_Laue_measured_fraction_full 0.995
_diffrn_reflns_Laue_measured_fraction_max 0.928
_diffrn_reflns_limit_h_max 17
_diffrn_reflns_limit_h_min -17
_diffrn_reflns_limit_k_max 17
_diffrn_reflns_limit_k_min -17
_diffrn_reflns_limit_l_max 18
_diffrn_reflns_limit_l_min -18
_diffrn_reflns_number 50449
_diffrn_reflns_point_group_measured_fraction_full 0.995
_diffrn_reflns_point_group_measured_fraction_max 0.928
_diffrn_reflns_theta_full 25
_diffrn_reflns_theta_max 30.945
_diffrn_reflns_theta_min 4.287
_exptl_absorpt_coefficient_mu 1.169
_exptl_absorpt_correction_T_max 1
_exptl_absorpt_correction_T_min 0.69506
_exptl_absorpt_correction_type multi-scan
_exptl_absorpt_process_details
;
        CrysAlisPro, Oxford Diffraction Ltd.,
        Version 1.171.34.41 (release 13-09-2010 CrysAlis171 .NET)
        (compiled Sep 13 2010,14:28:38)
        Empirical absorption correction using spherical harmonics,
 implemented in SCALE3 ABSPACK scaling algorithm.
;
_exptl_crystal_colour colourless
_exptl_crystal_density_diffrn 1.551
_exptl_crystal_density_method 'not measured'
_exptl_crystal_description 'hexagonal prism'
_exptl_crystal_F_000 936
_exptl_crystal_size_max 0.3
_exptl_crystal_size_mid 0.1
_exptl_crystal_size_min 0.1
_refine_diff_density_max 0.582
_refine_diff_density_min -0.587
_refine_diff_density_rms 0.073
_refine_ls_extinction_method none
_refine_ls_goodness_of_fit_ref 1.11
_refine_ls_hydrogen_treatment constr
_refine_ls_matrix_type full
_refine_ls_number_parameters 224
_refine_ls_number_reflns 5771
_refine_ls_number_restraints 0
_refine_ls_restrained_S_all 1.11
_refine_ls_R_factor_all 0.0262
_refine_ls_R_factor_gt 0.0219
_refine_ls_shift/su_max 0.003
_refine_ls_shift/su_mean 0
_refine_ls_structure_factor_coef Fsqd
_refine_ls_weighting_details 'w=1/[\s^2^(Fo^2^)+(0.0213P)^2^+1.4056P] where P=(Fo^2^+2Fc^2^)/3'
_refine_ls_weighting_scheme calc
_refine_ls_wR_factor_gt 0.0499
_refine_ls_wR_factor_ref 0.0522
_reflns_number_gt 5236
_reflns_number_total 5771
_reflns_threshold_expression 'I > 2\s(I)'
_cod_data_source_file om5b00355_si_003.cif
_cod_data_source_block 4b
_cod_depositor_comments 'Adding full bibliography for 4086135--4086143.cif.'
_cod_original_cell_volume 1958.5(1)
_cod_original_sg_symbol_H-M 'P 21/n'
_cod_database_code 4086136

loop_
_symmetry_equiv_pos_as_xyz
'x, y, z'
'-x+1/2, y+1/2, -z+1/2'
'-x, -y, -z'
'x-1/2, -y-1/2, z-1/2'

loop_
_atom_site_label
_atom_site_type_symbol
_atom_site_fract_x
_atom_site_fract_y
_atom_site_fract_z
_atom_site_U_iso_or_equiv
_atom_site_adp_type
_atom_site_occupancy
_atom_site_calc_flag
C1 C 0.58600(11) 0.14811(11) 0.71954(10) 0.0139(2) Uani 1 d
C2 C 0.48323(12) 0.18988(12) 0.73297(11) 0.0156(3) Uani 1 d
C3 C 0.43017(13) 0.15242(14) 0.81067(12) 0.0211(3) Uani 1 d
H3 H 0.3612 0.1822 0.8196 0.025 Uiso 1 calc
C4 C 0.48064(13) 0.07009(14) 0.87510(12) 0.0232(3) Uani 1 d
H4 H 0.4446 0.0426 0.9277 0.028 Uiso 1 calc
C5 C 0.58226(13) 0.02739(13) 0.86409(11) 0.0196(3) Uani 1 d
H5 H 0.6153 -0.0288 0.9088 0.024 Uiso 1 calc
C6 C 0.63599(12) 0.06748(12) 0.78679(10) 0.0154(3) Uani 1 d
C7 C 0.34224(12) 0.32982(12) 0.64133(12) 0.0184(3) Uani 1 d
C8 C 0.34791(13) 0.39516(13) 0.55730(12) 0.0210(3) Uani 1 d
H8 H 0.2931 0.4445 0.5248 0.025 Uiso 1 calc
C9 C 0.45040(12) 0.37416(12) 0.52970(11) 0.0181(3) Uani 1 d
H9 H 0.4768 0.4075 0.4738 0.022 Uiso 1 calc
C10 C 0.74934(12) 0.02903(12) 0.77458(11) 0.0172(3) Uani 1 d
H10A H 0.7529 -0.052 0.7767 0.021 Uiso 1 calc
H10B H 0.8055 0.0582 0.8308 0.021 Uiso 1 calc
C11 C 0.92357(12) 0.12335(12) 0.67430(11) 0.0172(3) Uani 1 d
C12 C 0.92642(14) 0.22775(13) 0.73929(13) 0.0241(3) Uani 1 d
H12A H 1.0026 0.254 0.757 0.036 Uiso 1 calc
H12B H 0.8978 0.2115 0.8022 0.036 Uiso 1 calc
H12C H 0.8807 0.2844 0.7002 0.036 Uiso 1 calc
C13 C 0.96194(13) 0.15243(15) 0.57363(13) 0.0249(3) Uani 1 d
H13A H 1.0352 0.1863 0.5886 0.037 Uiso 1 calc
H13B H 0.9096 0.2039 0.5347 0.037 Uiso 1 calc
H13C H 0.9656 0.0857 0.5332 0.037 Uiso 1 calc
C14 C 1.00176(13) 0.03810(14) 0.73351(13) 0.0243(3) Uani 1 d
H14A H 1.0092 -0.0243 0.6887 0.036 Uiso 1 calc
H14B H 0.9716 0.0129 0.7932 0.036 Uiso 1 calc
H14C H 1.0744 0.0714 0.7564 0.036 Uiso 1 calc
C15 C 0.74673(13) -0.04040(12) 0.56117(11) 0.0185(3) Uani 1 d
C16 C 0.82460(14) -0.13771(13) 0.59158(13) 0.0243(3) Uani 1 d
H16A H 0.7987 -0.2011 0.5486 0.036 Uiso 1 calc
H16B H 0.8255 -0.1561 0.6637 0.036 Uiso 1 calc
H16C H 0.8993 -0.1181 0.5818 0.036 Uiso 1 calc
C17 C 0.74895(16) -0.00539(14) 0.45029(12) 0.0279(4) Uani 1 d
H17A H 0.8249 0.0124 0.4429 0.042 Uiso 1 calc
H17B H 0.702 0.0593 0.4335 0.042 Uiso 1 calc
H17C H 0.7214 -0.0654 0.4037 0.042 Uiso 1 calc
C18 C 0.62854(14) -0.07583(14) 0.56797(14) 0.0262(3) Uani 1 d
H18A H 0.5783 -0.0136 0.5508 0.039 Uiso 1 calc
H18B H 0.6256 -0.1007 0.6378 0.039 Uiso 1 calc
H18C H 0.6062 -0.1358 0.5197 0.039 Uiso 1 calc
C19 C 0.25117(14) 0.32188(16) 0.70196(14) 0.0282(3) Uani 1 d
H19A H 0.2235 0.2464 0.6996 0.042 Uiso 1 calc
H19B H 0.1911 0.3714 0.6729 0.042 Uiso 1 calc
H19C H 0.279 0.3426 0.7732 0.042 Uiso 1 calc
N1 N 0.50568(10) 0.30094(10) 0.59273(9) 0.0156(2) Uani 1 d
N2 N 0.43917(10) 0.27305(10) 0.66143(9) 0.0153(2) Uani 1 d
P1 P 0.77608(3) 0.07965(3) 0.64950(3) 0.01300(7) Uani 1 d
Cl1 Cl 0.71237(3) 0.30580(3) 0.46859(3) 0.02287(8) Uani 1 d
Pd1 Pd 0.64972(2) 0.21104(2) 0.60602(2) 0.01234(4) Uani 1 d

loop_
_atom_site_aniso_label
_atom_site_aniso_U_11
_atom_site_aniso_U_22
_atom_site_aniso_U_33
_atom_site_aniso_U_23
_atom_site_aniso_U_13
_atom_site_aniso_U_12
C1 0.0154(6) 0.0151(6) 0.0117(6) -0.0001(5) 0.0039(5) -0.0014(5)
C2 0.0159(6) 0.0175(6) 0.0130(6) -0.0003(5) 0.0014(5) -0.0005(5)
C3 0.0172(7) 0.0291(8) 0.0181(7) 0.0018(6) 0.0062(5) 0.0027(6)
C4 0.0224(7) 0.0326(8) 0.0163(7) 0.0066(6) 0.0082(6) 0.0008(6)
C5 0.0210(7) 0.0238(7) 0.0143(6) 0.0049(5) 0.0038(5) 0.0000(6)
C6 0.0161(6) 0.0180(6) 0.0122(6) 0.0001(5) 0.0028(5) -0.0004(5)
C7 0.0147(6) 0.0186(6) 0.0212(7) -0.0040(5) 0.0006(5) 0.0025(5)
C8 0.0196(7) 0.0190(7) 0.0227(7) -0.0009(6) -0.0010(6) 0.0040(6)
C9 0.0213(7) 0.0145(6) 0.0169(6) 0.0005(5) -0.0009(5) 0.0008(5)
C10 0.0167(6) 0.0211(7) 0.0142(6) 0.0042(5) 0.0036(5) 0.0026(5)
C11 0.0136(6) 0.0185(6) 0.0192(6) 0.0010(5) 0.0023(5) 0.0013(5)
C12 0.0220(7) 0.0216(7) 0.0273(8) -0.0044(6) 0.0006(6) -0.0026(6)
C13 0.0190(7) 0.0309(8) 0.0265(8) 0.0048(6) 0.0087(6) 0.0000(6)
C14 0.0179(7) 0.0272(8) 0.0267(8) 0.0036(6) 0.0007(6) 0.0047(6)
C15 0.0245(7) 0.0144(6) 0.0160(6) -0.0004(5) 0.0024(5) 0.0009(5)
C16 0.0307(8) 0.0174(7) 0.0249(7) -0.0006(6) 0.0049(6) 0.0061(6)
C17 0.0454(10) 0.0234(8) 0.0142(7) -0.0023(6) 0.0035(6) 0.0000(7)
C18 0.0243(8) 0.0217(7) 0.0306(8) -0.0030(6) -0.0008(6) -0.0046(6)
C19 0.0175(7) 0.0356(9) 0.0327(9) 0.0021(7) 0.0080(6) 0.0072(7)
N1 0.0164(6) 0.0158(5) 0.0145(5) 0.0012(4) 0.0030(4) 0.0002(4)
N2 0.0152(5) 0.0167(5) 0.0144(5) -0.0008(4) 0.0032(4) 0.0005(4)
P1 0.01379(15) 0.01349(15) 0.01195(15) 0.00129(12) 0.00285(12) 0.00115(12)
Cl1 0.02533(18) 0.02325(17) 0.02251(17) 0.00947(13) 0.01110(14) 0.00366(14)
Pd1 0.01329(6) 0.01255(5) 0.01148(5) 0.00180(3) 0.00298(4) 0.00078(3)

loop_
_atom_type_symbol
_atom_type_description
_atom_type_scat_dispersion_real
_atom_type_scat_dispersion_imag
_atom_type_scat_source
C C 0.0033 0.0016 'International Tables Vol C Tables 4.2.6.8 and 6.1.1.4'
H H 0 0 'International Tables Vol C Tables 4.2.6.8 and 6.1.1.4'
N N 0.0061 0.0033 'International Tables Vol C Tables 4.2.6.8 and 6.1.1.4'
P P 0.1023 0.0942 'International Tables Vol C Tables 4.2.6.8 and 6.1.1.4'
Cl Cl 0.1484 0.1585 'International Tables Vol C Tables 4.2.6.8 and 6.1.1.4'
Pd Pd -0.9988 1.0072 'International Tables Vol C Tables 4.2.6.8 and 6.1.1.4'

loop_
_geom_angle_atom_site_label_1
_geom_angle_atom_site_label_2
_geom_angle_atom_site_label_3
_geom_angle
C6 C1 C2 118.79(12)
C6 C1 Pd1 124.94(10)
C2 C1 Pd1 116.27(10)
C3 C2 C1 121.65(13)
C3 C2 N2 123.52(13)
C1 C2 N2 114.83(12)
C2 C3 C4 118.35(14)
C2 C3 H3 120.8
C4 C3 H3 120.8
C5 C4 C3 121.40(14)
C5 C4 H4 119.3
C3 C4 H4 119.3
C4 C5 C6 119.68(14)
C4 C5 H5 120.2
C6 C5 H5 120.2
C1 C6 C5 120.09(13)
C1 C6 C10 117.64(12)
C5 C6 C10 122.24(13)
N2 C7 C8 106.58(13)
N2 C7 C19 125.09(14)
C8 C7 C19 128.32(14)
C7 C8 C9 106.25(13)
C7 C8 H8 126.9
C9 C8 H8 126.9
N1 C9 C8 110.25(14)
N1 C9 H9 124.9
C8 C9 H9 124.9
C6 C10 P1 107.72(10)
C6 C10 H10A 110.2
P1 C10 H10A 110.2
C6 C10 H10B 110.2
P1 C10 H10B 110.2
H10A C10 H10B 108.5
C13 C11 C12 108.42(13)
C13 C11 C14 109.94(13)
C12 C11 C14 108.92(13)
C13 C11 P1 110.52(10)
C12 C11 P1 105.24(10)
C14 C11 P1 113.58(11)
C11 C12 H12A 109.5
C11 C12 H12B 109.5
H12A C12 H12B 109.5
C11 C12 H12C 109.5
H12A C12 H12C 109.5
H12B C12 H12C 109.5
C11 C13 H13A 109.5
C11 C13 H13B 109.5
H13A C13 H13B 109.5
C11 C13 H13C 109.5
H13A C13 H13C 109.5
H13B C13 H13C 109.5
C11 C14 H14A 109.5
C11 C14 H14B 109.5
H14A C14 H14B 109.5
C11 C14 H14C 109.5
H14A C14 H14C 109.5
H14B C14 H14C 109.5
C18 C15 C17 108.03(13)
C18 C15 C16 108.74(13)
C17 C15 C16 110.63(13)
C18 C15 P1 105.40(10)
C17 C15 P1 110.32(11)
C16 C15 P1 113.44(11)
C15 C16 H16A 109.5
C15 C16 H16B 109.5
H16A C16 H16B 109.5
C15 C16 H16C 109.5
H16A C16 H16C 109.5
H16B C16 H16C 109.5
C15 C17 H17A 109.5
C15 C17 H17B 109.5
H17A C17 H17B 109.5
C15 C17 H17C 109.5
H17A C17 H17C 109.5
H17B C17 H17C 109.5
C15 C18 H18A 109.5
C15 C18 H18B 109.5
H18A C18 H18B 109.5
C15 C18 H18C 109.5
H18A C18 H18C 109.5
H18B C18 H18C 109.5
C7 C19 H19A 109.5
C7 C19 H19B 109.5
H19A C19 H19B 109.5
C7 C19 H19C 109.5
H19A C19 H19C 109.5
H19B C19 H19C 109.5
C9 N1 N2 106.61(12)
C9 N1 Pd1 138.54(11)
N2 N1 Pd1 114.49(9)
C7 N2 N1 110.32(12)
C7 N2 C2 135.03(13)
N1 N2 C2 114.58(12)
C10 P1 C11 104.87(7)
C10 P1 C15 104.71(7)
C11 P1 C15 114.22(7)
C10 P1 Pd1 104.23(5)
C11 P1 Pd1 116.84(5)
C15 P1 Pd1 110.50(5)
C1 Pd1 N1 79.78(6)
C1 Pd1 P1 82.82(5)
N1 Pd1 P1 161.76(4)
C1 Pd1 Cl1 173.09(4)
N1 Pd1 Cl1 93.65(4)
P1 Pd1 Cl1 103.92(3)

loop_
_geom_bond_atom_site_label_1
_geom_bond_atom_site_label_2
_geom_bond_distance
C1 C6 1.3962(19)
C1 C2 1.403(2)
C1 Pd1 1.9689(14)
C2 C3 1.389(2)
C2 N2 1.4294(19)
C3 C4 1.393(2)
C3 H3 0.95
C4 C5 1.385(2)
C4 H4 0.95
C5 C6 1.400(2)
C5 H5 0.95
C6 C10 1.507(2)
C7 N2 1.3646(19)
C7 C8 1.381(2)
C7 C19 1.491(2)
C8 C9 1.396(2)
C8 H8 0.95
C9 N1 1.3268(18)
C9 H9 0.95
C10 P1 1.8509(15)
C10 H10A 0.99
C10 H10B 0.99
C11 C13 1.532(2)
C11 C12 1.535(2)
C11 C14 1.536(2)
C11 P1 1.8647(16)
C12 H12A 0.98
C12 H12B 0.98
C12 H12C 0.98
C13 H13A 0.98
C13 H13B 0.98
C13 H13C 0.98
C14 H14A 0.98
C14 H14B 0.98
C14 H14C 0.98
C15 C18 1.534(2)
C15 C17 1.535(2)
C15 C16 1.535(2)
C15 P1 1.8704(16)
C16 H16A 0.98
C16 H16B 0.98
C16 H16C 0.98
C17 H17A 0.98
C17 H17B 0.98
C17 H17C 0.98
C18 H18A 0.98
C18 H18B 0.98
C18 H18C 0.98
C19 H19A 0.98
C19 H19B 0.98
C19 H19C 0.98
N1 N2 1.3685(17)
N1 Pd1 2.0653(14)
P1 Pd1 2.2376(7)
Cl1 Pd1 2.3949(7)

loop_
_geom_hbond_atom_site_label_D
_geom_hbond_atom_site_label_H
_geom_hbond_atom_site_label_A
_geom_hbond_distance_DH
_geom_hbond_distance_HA
_geom_hbond_distance_DA
_geom_hbond_angle_DHA
C13 H13B Cl1 0.98 2.73 3.658(2) 157.9
